data_7117075
loop_
_publ_author_name
'Shi-Li Li'
'Fu-Qiang Zhang'
'Xian-Ming Zhang'

_publ_section_title
;
 An organic-ligand-free thermochromic luminescent cuprous iodide
 trinuclear cluster: evidence for cluster centered emission and
 configuration distortion with temperature
;
_journal_name_full Chem.Commun.
_journal_page_first 8062
_journal_paper_doi 10.1039/C5cc01154J
_journal_volume 51
_journal_year 2015
_chemical_absolute_configuration ad
_chemical_formula_moiety 'Cu3 I6, 1.5(C14 H30 N2)'
_chemical_formula_sum 'C18 H42 Cu3 I6 N3'
_chemical_formula_weight 1252.57
_chemical_name_systematic
;
 ? 
;
_space_group_crystal_system orthorhombic
_space_group_IT_number 18
_space_group_name_Hall 'P 2bc 2'
_space_group_name_H-M_alt 'P 2 21 21'
_symmetry_space_group_name_Hall 'P 2bc 2'
_symmetry_space_group_name_H-M 'P 2 21 21'
_atom_sites_solution_hydrogens geom
_atom_sites_solution_primary iterative
_atom_sites_solution_secondary difmap
_audit_creation_date 2015-01-17
_audit_creation_method
;
  Olex2 1.2
  (compiled 2012.05.09 svn.r2324, GUI svn.r4230)
;
_audit_update_record
;
2015-01-29 deposited with the CCDC.
2015-03-30 downloaded from the CCDC.
;
_cell_angle_alpha 90.00
_cell_angle_beta 90.00
_cell_angle_gamma 90.00
_cell_formula_units_Z 4
_cell_length_a 8.5342(4)
_cell_length_b 31.3102(12)
_cell_length_c 13.3245(5)
_cell_measurement_reflns_used 3996
_cell_measurement_temperature 152(20)
_cell_measurement_theta_max 30.0100
_cell_measurement_theta_min 3.1170
_cell_volume 3560.4(3)
_computing_cell_refinement
;
CrysAlisPro, Agilent Technologies,
Version 1.171.36.28 (release 01-02-2013 CrysAlis171 .NET)
(compiled Feb  1 2013,16:14:44)
;
_computing_data_collection
;
CrysAlisPro, Agilent Technologies,
Version 1.171.36.28 (release 01-02-2013 CrysAlis171 .NET)
(compiled Feb  1 2013,16:14:44)
;
_computing_data_reduction
;
CrysAlisPro, Agilent Technologies,
Version 1.171.36.28 (release 01-02-2013 CrysAlis171 .NET)
(compiled Feb  1 2013,16:14:44)
;
_computing_molecular_graphics
;
O. V. Dolomanov, L. J. Bourhis, R. J. Gildea, J. A. K. Howard and H. Puschmann,
OLEX2: a complete structure solution, refinement and analysis program.
J. Appl. Cryst. (2009). 42, 339-341.
;
_computing_publication_material
;
O. V. Dolomanov, L. J. Bourhis, R. J. Gildea, J. A. K. Howard and H. Puschmann,
OLEX2: a complete structure solution, refinement and analysis program.
J. Appl. Cryst. (2009). 42, 339-341.
;
_computing_structure_refinement
;
XL, G.M. Sheldrick, Acta Cryst.
(2008). A64, 112-122
;
_computing_structure_solution 'J. Appl. Cryst. (2007) 40, 786-790'
_diffrn_ambient_temperature 152(20)
_diffrn_detector_area_resol_mean 16.0710
_diffrn_measured_fraction_theta_full 0.9978
_diffrn_measured_fraction_theta_max 0.7636
_diffrn_measurement_details
;
  1 omega   11.00   37.00   1.0000   28.0000
omega____ theta____ kappa____ phi______ frames
    -       21.9850  -19.0000  150.0000 26

  2 omega   -3.00   93.00   1.0000   28.0000
omega____ theta____ kappa____ phi______ frames
    -       21.9850   38.0000  150.0000 96

  3 omega  -25.00   17.00   1.0000   28.0000
omega____ theta____ kappa____ phi______ frames
    -      -22.2975  -99.0000  -90.0000 42
;
_diffrn_measurement_device_type 'Xcalibur, Eos, Gemini'
_diffrn_measurement_method '\w scans'
_diffrn_orient_matrix_UB_11 0.0013234000
_diffrn_orient_matrix_UB_12 -0.0125008000
_diffrn_orient_matrix_UB_13 -0.0443851000
_diffrn_orient_matrix_UB_21 0.0006041000
_diffrn_orient_matrix_UB_22 -0.0188954000
_diffrn_orient_matrix_UB_23 0.0293819000
_diffrn_orient_matrix_UB_31 -0.0830881000
_diffrn_orient_matrix_UB_32 -0.0003398000
_diffrn_orient_matrix_UB_33 -0.0004711000
_diffrn_radiation_monochromator graphite
_diffrn_radiation_type 'Mo K\a'
_diffrn_radiation_wavelength 0.7107
_diffrn_reflns_av_R_equivalents 0.0230
_diffrn_reflns_av_unetI/netI 0.0353
_diffrn_reflns_limit_h_max 10
_diffrn_reflns_limit_h_min -8
_diffrn_reflns_limit_k_max 37
_diffrn_reflns_limit_k_min -21
_diffrn_reflns_limit_l_max 13
_diffrn_reflns_limit_l_min -15
_diffrn_reflns_number 9619
_diffrn_reflns_theta_full 25.00
_diffrn_reflns_theta_max 25.00
_diffrn_reflns_theta_min 2.83
_diffrn_source 'Enhance (Mo) X-ray Source'
_exptl_absorpt_coefficient_mu 6.989
_exptl_absorpt_correction_T_max 1.00000
_exptl_absorpt_correction_T_min 0.56556
_exptl_absorpt_correction_type multi-scan
_exptl_absorpt_process_details
;
CrysAlisPro, Agilent Technologies,
Version 1.171.36.28 (release 01-02-2013 CrysAlis171 .NET)
(compiled Feb  1 2013,16:14:44)
Empirical absorption correction using spherical harmonics,
 implemented in SCALE3 ABSPACK scaling algorithm.
;
_exptl_crystal_colour yellow
_exptl_crystal_density_diffrn 2.337
_exptl_crystal_density_method 'not measured'
_exptl_crystal_description column
_exptl_crystal_F_000 2304
_exptl_crystal_size_max 0.42
_exptl_crystal_size_mid 0.09
_exptl_crystal_size_min 0.05
_refine_diff_density_max 1.374
_refine_diff_density_min -1.913
_refine_diff_density_rms 0.155
_refine_ls_abs_structure_details 'Flack H D (1983), Acta Cryst. A39, 876-881'
_refine_ls_abs_structure_Flack 0.57(4)
_refine_ls_extinction_method none
_refine_ls_goodness_of_fit_ref 1.108
_refine_ls_hydrogen_treatment mixed
_refine_ls_matrix_type full
_refine_ls_number_parameters 335
_refine_ls_number_reflns 5767
_refine_ls_number_restraints 0
_refine_ls_restrained_S_all 1.108
_refine_ls_R_factor_all 0.0367
_refine_ls_R_factor_gt 0.0332
_refine_ls_shift/su_max 0.185
_refine_ls_shift/su_mean 0.013
_refine_ls_structure_factor_coef Fsqd
_refine_ls_weighting_details 'calc w=1/[\s^2^(Fo^2^)+(0.0154P)^2^+24.1338P] where P=(Fo^2^+2Fc^2^)/3'
_refine_ls_weighting_scheme calc
_refine_ls_wR_factor_gt 0.0686
_refine_ls_wR_factor_ref 0.0706
_reflns_number_gt 5461
_reflns_number_total 5767
_reflns_threshold_expression >2sigma(I)
_cod_data_source_file c5cc01154j2.cif
_cod_data_source_block 150k
_cod_original_cell_volume 3560.4(2)
_cod_database_code 7117075
_chemical_oxdiff_formula 'C N H Cu I'
_reflns_odcompleteness_completeness 99.78
_reflns_odcompleteness_iscentric 1
_reflns_odcompleteness_theta 28.22

loop_
_space_group_symop_id
_space_group_symop_operation_xyz
1 'x, y, z'
2 '-x, -y+1/2, z+1/2'
3 'x, -y, -z'
4 '-x, y+1/2, -z+1/2'

loop_
_atom_site_label
_atom_site_type_symbol
_atom_site_fract_x
_atom_site_fract_y
_atom_site_fract_z
_atom_site_U_iso_or_equiv
_atom_site_adp_type
_atom_site_occupancy
_atom_site_symmetry_multiplicity
_atom_site_calc_flag
_atom_site_refinement_flags
_atom_site_disorder_assembly
_atom_site_disorder_group
Cu1 Cu 0.75758(7) 0.365688(16) 0.61064(4) 0.03979(16) Uani 0.7333(8) 1 d P A 1
Cu2 Cu 0.80365(5) 0.292869(12) 0.53362(3) 0.03993(11) Uani 1 1 d . . .
Cu3 Cu 0.81044(5) 0.394308(12) 0.43500(3) 0.04101(11) Uani 1 1 d . . .
Cu1' Cu 0.8608(2) 0.36379(5) 0.60396(12) 0.0443(5) Uani 0.2667(8) 1 d P A 2
I1 I 0.81901(4) 0.443649(7) 0.601959(15) 0.05595(8) Uani 1 1 d . A .
I2 I 0.81203(2) 0.309169(6) 0.739258(12) 0.02696(5) Uani 1 1 d . A .
I3 I 0.54880(2) 0.342250(6) 0.469068(13) 0.02624(5) Uani 1 1 d . A .
I4 I 1.03685(2) 0.334200(6) 0.441180(13) 0.02691(5) Uani 1 1 d . A .
I5 I 0.771680(19) 0.212989(6) 0.501258(14) 0.02744(5) Uani 1 1 d . A .
I6 I 0.78138(3) 0.435671(6) 0.272749(14) 0.03831(5) Uani 1 1 d . A .
C1 C 0.7817(4) 0.90004(10) 0.7273(3) 0.0597(12) Uani 1 1 d . . .
H1A H 0.8717 0.8903 0.6906 0.090 Uiso 1 1 calc R . .
H1B H 0.8130 0.9086 0.7935 0.090 Uiso 1 1 calc R . .
H1C H 0.7355 0.9239 0.6931 0.090 Uiso 1 1 calc R . .
C2 C 0.6624(3) 0.86398(9) 0.7346(2) 0.0380(9) Uani 1 1 d . . .
H2A H 0.5749 0.8731 0.7758 0.046 Uiso 1 1 calc R . .
H2B H 0.6225 0.8575 0.6681 0.046 Uiso 1 1 calc R . .
C3 C 0.7340(3) 0.82438(9) 0.7793(2) 0.0316(8) Uani 1 1 d . . .
H3A H 0.7598 0.8296 0.8491 0.038 Uiso 1 1 calc R . .
H3B H 0.8302 0.8176 0.7440 0.038 Uiso 1 1 calc R . .
C4 C 0.6214(3) 0.78675(9) 0.7721(2) 0.0272(8) Uani 1 1 d . . .
H4A H 0.5225 0.7950 0.8024 0.033 Uiso 1 1 calc R . .
H4B H 0.6017 0.7808 0.7018 0.033 Uiso 1 1 calc R . .
C5 C 0.6720(3) 0.74993(9) 0.93579(19) 0.0284(8) Uani 1 1 d . . .
H5A H 0.7245 0.7759 0.9570 0.034 Uiso 1 1 calc R . .
H5B H 0.5639 0.7513 0.9581 0.034 Uiso 1 1 calc R . .
C6 C 0.7512(3) 0.71182(8) 0.98164(18) 0.0240(7) Uani 1 1 d . . .
H6A H 0.6933 0.7025 1.0404 0.029 Uiso 1 1 calc R . .
H6B H 0.8563 0.7195 1.0027 0.029 Uiso 1 1 calc R . .
C7 C 0.8401(3) 0.73337(9) 0.7920(2) 0.0313(8) Uani 1 1 d . . .
H7A H 0.9154 0.7526 0.8227 0.038 Uiso 1 1 calc R . .
H7B H 0.8511 0.7356 0.7197 0.038 Uiso 1 1 calc R . .
C8 C 0.8741(3) 0.68750(9) 0.82498(19) 0.0221(7) Uani 1 1 d . . .
H8A H 0.8626 0.6682 0.7686 0.027 Uiso 1 1 calc R . .
H8B H 0.9805 0.6853 0.8500 0.027 Uiso 1 1 calc R . .
C9 C 0.5687(3) 0.71024(9) 0.7944(2) 0.0326(8) Uani 1 1 d . . .
H9A H 0.5834 0.7028 0.7243 0.039 Uiso 1 1 calc R . .
H9B H 0.4611 0.7195 0.8031 0.039 Uiso 1 1 calc R . .
C10 C 0.5989(3) 0.67102(9) 0.8594(2) 0.0230(7) Uani 1 1 d . . .
H10A H 0.5194 0.6687 0.9111 0.028 Uiso 1 1 calc R . .
H10B H 0.5957 0.6454 0.8186 0.028 Uiso 1 1 calc R . .
C11 C 0.8135(3) 0.63401(8) 0.9581(2) 0.0263(7) Uani 1 1 d . . .
H11A H 0.8486 0.6143 0.9066 0.032 Uiso 1 1 calc R . .
H11B H 0.9026 0.6403 1.0007 0.032 Uiso 1 1 calc R . .
C12 C 0.6899(3) 0.61236(10) 1.0203(2) 0.0331(8) Uani 1 1 d . . .
H12A H 0.6018 0.6047 0.9780 0.040 Uiso 1 1 calc R . .
H12B H 0.6527 0.6318 1.0717 0.040 Uiso 1 1 calc R . .
C13 C 0.7571(4) 0.57213(10) 1.0697(2) 0.0445(10) Uani 1 1 d . . .
H13A H 0.8075 0.5547 1.0188 0.053 Uiso 1 1 calc R . .
H13B H 0.8362 0.5804 1.1182 0.053 Uiso 1 1 calc R . .
C14 C 0.6330(4) 0.54619(12) 1.1214(3) 0.0551(12) Uani 1 1 d . . .
H14A H 0.5560 0.5373 1.0732 0.083 Uiso 1 1 calc R . .
H14B H 0.5836 0.5632 1.1723 0.083 Uiso 1 1 calc R . .
H14C H 0.6800 0.5215 1.1517 0.083 Uiso 1 1 calc R . .
C15 C 0.2083(6) 0.56956(14) 0.9367(3) 0.0884(16) Uani 1 1 d . . .
H15A H 0.1056 0.5570 0.9346 0.133 Uiso 1 1 calc R . .
H15B H 0.2063 0.5945 0.9785 0.133 Uiso 1 1 calc R . .
H15C H 0.2814 0.5493 0.9636 0.133 Uiso 1 1 calc R . .
C16 C 0.2574(5) 0.58183(11) 0.8326(3) 0.0561(12) Uani 1 1 d . . .
H16A H 0.3620 0.5939 0.8352 0.067 Uiso 1 1 calc R . .
H16B H 0.1873 0.6038 0.8079 0.067 Uiso 1 1 calc R . .
C17 C 0.2569(4) 0.54419(10) 0.7581(2) 0.0450(10) Uani 1 1 d . . .
H17A H 0.3223 0.5214 0.7839 0.054 Uiso 1 1 calc R . .
H17B H 0.1511 0.5333 0.7511 0.054 Uiso 1 1 calc R . .
C18 C 0.3165(4) 0.55807(10) 0.6584(2) 0.0425(10) Uani 1 1 d . . .
H18A H 0.4240 0.5675 0.6669 0.051 Uiso 1 1 calc R . .
H18B H 0.2560 0.5827 0.6374 0.051 Uiso 1 1 calc R . .
N1 N 0.6778(3) 0.74620(7) 0.82182(16) 0.0236(6) Uani 1 1 d . . .
N2 N 0.7591(2) 0.67604(7) 0.90657(15) 0.0209(6) Uani 1 1 d . . .
N3 N 0.3130(5) 0.52572(14) 0.5742(3) 0.0242(12) Uani 0.50 1 d P . -1
C19 C 0.3276(8) 0.48000(18) 0.6101(5) 0.0376(18) Uani 0.50 1 d P . -1
H19A H 0.2394 0.4731 0.6530 0.045 Uiso 0.50 1 calc PR . -1
H19B H 0.4228 0.4768 0.6491 0.045 Uiso 0.50 1 calc PR . -1
C22 C 0.4417(6) 0.50222(18) 0.4109(4) 0.0300(11) Uani 0.50 1 d P . -1
H22A H 0.4232 0.5200 0.3525 0.036 Uiso 0.50 1 calc PR . -1
H22B H 0.5363 0.4858 0.3995 0.036 Uiso 0.50 1 calc PR . -1
C21 C 0.4610(6) 0.52953(17) 0.5017(4) 0.0300(11) Uani 0.50 1 d P . -1
H21A H 0.4741 0.5591 0.4813 0.036 Uiso 0.50 1 calc PR . -1
H21B H 0.5547 0.5209 0.5376 0.036 Uiso 0.50 1 calc PR . -1
C20 C 0.3313(8) 0.44947(16) 0.5213(4) 0.0394(18) Uani 0.50 1 d P . -1
H20A H 0.4300 0.4341 0.5204 0.047 Uiso 0.50 1 calc PR . -1
H20B H 0.2472 0.4288 0.5273 0.047 Uiso 0.50 1 calc PR . -1
C23 C 0.1717(5) 0.52999(17) 0.5165(4) 0.0222(10) Uani 0.50 1 d P . -1
H23A H 0.1684 0.5584 0.4878 0.027 Uiso 0.50 1 calc PR . -1
H23B H 0.0826 0.5271 0.5611 0.027 Uiso 0.50 1 calc PR . -1
C24 C 0.1562(5) 0.49743(18) 0.4323(4) 0.0222(10) Uani 0.50 1 d P . -1
H24A H 0.1327 0.5116 0.3694 0.027 Uiso 0.50 1 calc PR . -1
H24B H 0.0727 0.4774 0.4470 0.027 Uiso 0.50 1 calc PR . -1
N4 N 0.3128(5) 0.47430(14) 0.4257(3) 0.0243(13) Uani 0.50 1 d P . -1

loop_
_atom_site_aniso_label
_atom_site_aniso_U_11
_atom_site_aniso_U_22
_atom_site_aniso_U_33
_atom_site_aniso_U_23
_atom_site_aniso_U_13
_atom_site_aniso_U_12
Cu1 0.0651(4) 0.0254(2) 0.0289(3) 0.0016(2) 0.0031(3) -0.0013(3)
Cu2 0.0486(2) 0.03085(18) 0.0404(2) -0.00358(18) 0.00547(19) -0.00072(19)
Cu3 0.0651(2) 0.03124(18) 0.02667(18) 0.00274(17) 0.0067(2) 0.0021(2)
Cu1' 0.0727(11) 0.0247(7) 0.0356(8) 0.0039(7) -0.0018(8) 0.0015(8)
I1 0.11595(19) 0.02162(9) 0.03028(9) -0.00646(9) 0.02334(12) -0.00793(13)
I2 0.02265(7) 0.04026(9) 0.01797(7) 0.00388(8) 0.00022(7) 0.00122(8)
I3 0.02213(7) 0.03032(9) 0.02628(8) 0.00714(8) 0.00154(7) 0.00476(8)
I4 0.02037(7) 0.03635(9) 0.02401(8) 0.00246(8) -0.00006(7) 0.00070(8)
I5 0.02294(8) 0.02857(8) 0.03082(9) 0.00039(8) -0.00080(8) 0.00171(8)
I6 0.06849(12) 0.02131(8) 0.02514(8) 0.00114(8) 0.01287(10) 0.00900(10)
C1 0.0494(19) 0.0329(15) 0.097(3) 0.0367(18) -0.013(2) -0.0019(17)
C2 0.0357(15) 0.0377(16) 0.0407(16) 0.0193(15) -0.0015(15) 0.0082(14)
C3 0.0339(14) 0.0322(14) 0.0286(14) 0.0022(13) -0.0075(13) 0.0075(13)
C4 0.0218(12) 0.0296(14) 0.0302(15) -0.0007(14) -0.0012(12) 0.0000(13)
C5 0.0317(14) 0.0335(14) 0.0200(13) -0.0061(13) -0.0037(13) 0.0023(13)
C6 0.0254(12) 0.0355(14) 0.0112(11) -0.0067(12) -0.0027(11) -0.0066(13)
C7 0.0279(14) 0.0380(16) 0.0282(14) 0.0111(14) 0.0080(12) 0.0054(14)
C8 0.0234(12) 0.0241(13) 0.0189(12) -0.0088(12) -0.0007(11) -0.0016(12)
C9 0.0327(15) 0.0341(16) 0.0310(15) -0.0059(14) -0.0049(13) -0.0094(14)
C10 0.0171(12) 0.0283(14) 0.0234(13) -0.0085(12) 0.0007(11) -0.0012(12)
C11 0.0340(14) 0.0194(12) 0.0255(14) -0.0042(12) 0.0008(13) 0.0008(12)
C12 0.0246(13) 0.0441(16) 0.0304(15) -0.0022(14) -0.0004(13) -0.0019(14)
C13 0.0360(16) 0.0524(19) 0.0453(17) 0.0155(17) -0.0062(15) -0.0080(16)
C14 0.050(2) 0.060(2) 0.056(2) 0.020(2) -0.0024(18) -0.0036(19)
C15 0.102(3) 0.093(3) 0.070(2) -0.045(2) 0.035(3) -0.019(3)
C16 0.055(2) 0.059(2) 0.054(2) -0.0290(17) 0.0060(18) -0.006(2)
C17 0.0463(17) 0.0393(16) 0.0494(18) -0.0106(16) 0.0216(16) 0.0017(16)
C18 0.0575(19) 0.0267(15) 0.0433(17) -0.0065(15) -0.0124(16) -0.0128(17)
N1 0.0225(11) 0.0274(12) 0.0211(11) 0.0018(10) -0.0027(10) 0.0025(11)
N2 0.0217(10) 0.0260(11) 0.0148(10) -0.0051(9) -0.0006(9) -0.0048(10)
N3 0.020(2) 0.023(2) 0.029(2) 0.001(2) -0.007(2) -0.002(2)
C19 0.048(4) 0.027(3) 0.038(3) -0.004(3) -0.001(3) 0.014(3)
C22 0.0340(19) 0.0210(17) 0.035(2) 0.0070(19) 0.0231(19) 0.0030(19)
C21 0.0340(19) 0.0210(17) 0.035(2) 0.0070(19) 0.0231(19) 0.0030(19)
C20 0.069(4) 0.006(2) 0.043(3) -0.003(2) -0.021(3) 0.008(3)
C23 0.0087(14) 0.0311(19) 0.027(2) -0.0033(17) 0.0054(15) 0.0002(15)
C24 0.0087(14) 0.0311(19) 0.027(2) -0.0033(17) 0.0054(15) 0.0002(15)
N4 0.020(2) 0.024(2) 0.029(2) 0.002(2) 0.006(2) 0.002(2)

loop_
_atom_type_symbol
_atom_type_description
_atom_type_scat_dispersion_real
_atom_type_scat_dispersion_imag
_atom_type_scat_source
C C 0.0033 0.0016 'International Tables Vol C Tables 4.2.6.8 and 6.1.1.4'
H H 0.0000 0.0000 'International Tables Vol C Tables 4.2.6.8 and 6.1.1.4'
Cu Cu 0.3201 1.2651 'International Tables Vol C Tables 4.2.6.8 and 6.1.1.4'
I I -0.4742 1.8119 'International Tables Vol C Tables 4.2.6.8 and 6.1.1.4'
N N 0.0061 0.0033 'International Tables Vol C Tables 4.2.6.8 and 6.1.1.4'

loop_
_geom_angle_atom_site_label_1
_geom_angle_atom_site_label_2
_geom_angle_atom_site_label_3
_geom_angle
_geom_angle_site_symmetry_1
_geom_angle_site_symmetry_3
Cu2 Cu1 Cu3 85.23(2) . .
Cu2 Cu1 I3 64.777(16) . .
Cu3 Cu1 I3 64.525(16) . .
I1 Cu1 Cu2 145.94(3) . .
I1 Cu1 Cu3 64.951(16) . .
I1 Cu1 I2 133.01(2) . .
I1 Cu1 I3 111.84(2) . .
I2 Cu1 Cu2 67.201(16) . .
I2 Cu1 Cu3 147.56(3) . .
I2 Cu1 I3 114.12(2) . .
Cu1 Cu2 I2 55.987(14) . .
Cu1 Cu2 I3 60.470(16) . .
Cu1 Cu2 I4 82.325(18) . .
Cu1 Cu2 I5 159.15(2) . .
Cu1' Cu2 Cu1 20.41(4) . .
Cu1' Cu2 I2 56.98(4) . .
Cu1' Cu2 I3 76.86(4) . .
Cu1' Cu2 I4 65.86(4) . .
Cu1' Cu2 I5 166.02(4) . .
I2 Cu2 I3 102.735(14) . .
I4 Cu2 I2 110.179(15) . .
I4 Cu2 I3 99.737(13) . .
I5 Cu2 I2 110.372(14) . .
I5 Cu2 I3 113.929(16) . .
I5 Cu2 I4 118.415(16) . .
Cu1 Cu3 I1 56.688(14) . .
Cu1 Cu3 I3 60.339(16) . .
Cu1 Cu3 I4 81.568(17) . .
Cu1' Cu3 Cu1 20.27(4) . .
Cu1' Cu3 I1 58.02(4) . .
Cu1' Cu3 I3 76.53(4) . .
Cu1' Cu3 I4 65.17(4) . .
Cu1' Cu3 I6 171.03(4) . .
I1 Cu3 I3 102.722(15) . .
I4 Cu3 I1 110.687(16) . .
I4 Cu3 I3 99.207(13) . .
I6 Cu3 Cu1 161.32(2) . .
I6 Cu3 I1 114.331(15) . .
I6 Cu3 I3 110.967(16) . .
I6 Cu3 I4 116.925(16) . .
Cu2 Cu1' Cu3 88.15(5) . .
Cu2 Cu1' I1 149.54(7) . .
Cu2 Cu1' I2 68.11(4) . .
Cu2 Cu1' I4 60.78(4) . .
Cu3 Cu1' I1 65.48(4) . .
Cu3 Cu1' I2 151.82(8) . .
Cu3 Cu1' I4 61.14(4) . .
I1 Cu1' I4 113.30(6) . .
I2 Cu1' I1 131.01(7) . .
I2 Cu1' I4 114.76(6) . .
Cu1 I1 Cu3 58.361(15) . .
Cu1 I1 Cu1' 20.32(4) . .
Cu1' I1 Cu3 56.50(4) . .
Cu1 I2 Cu2 56.812(14) . .
Cu1 I2 Cu1' 20.33(4) . .
Cu1' I2 Cu2 54.92(4) . .
Cu1 I3 Cu2 54.753(14) . .
Cu1 I3 Cu3 55.136(14) . .
Cu3 I3 Cu2 75.657(13) . .
Cu2 I4 Cu3 79.553(13) . .
Cu2 I4 Cu1' 53.36(3) . .
Cu3 I4 Cu1' 53.69(3) . .
C3 C2 C1 111.4(3) . .
C2 C3 C4 110.9(2) . .
N1 C4 C3 115.0(2) . .
C6 C5 N1 109.3(2) . .
C5 C6 N2 110.0(2) . .
N1 C7 C8 110.5(2) . .
N2 C8 C7 107.9(2) . .
N1 C9 C10 111.1(2) . .
N2 C10 C9 107.8(2) . .
C12 C11 N2 114.6(2) . .
C11 C12 C13 110.2(2) . .
C14 C13 C12 112.2(3) . .
C15 C16 C17 113.5(3) . .
C18 C17 C16 110.5(3) . .
C17 C18 N3 117.4(3) . .
C17 C18 N4 117.4(3) . 3_566
N4 C18 N3 0.1(3) 3_566 .
C4 N1 C5 111.2(2) . .
C7 N1 C4 113.8(2) . .
C7 N1 C5 108.4(2) . .
C7 N1 C9 107.9(2) . .
C9 N1 C4 109.0(2) . .
C9 N1 C5 106.2(2) . .
C6 N2 C8 109.37(19) . .
C6 N2 C10 108.27(19) . .
C6 N2 C11 110.52(18) . .
C8 N2 C10 108.23(19) . .
C8 N2 C11 108.99(19) . .
C10 N2 C11 111.4(2) . .
C18 N3 C19 113.4(4) . .
C18 N3 C21 112.5(4) . .
C19 N3 C21 101.3(4) . .
C23 N3 C18 110.6(4) . .
C23 N3 C19 109.0(4) . .
C23 N3 C21 109.5(4) . .
N3 C19 C20 110.5(5) . .
N4 C22 C21 109.1(4) . .
C22 C21 N3 111.1(4) . .
N4 C20 C19 109.4(4) . .
N3 C23 C24 113.9(4) . .
C23 C24 N4 106.5(4) . .
C18 N4 C24 112.3(4) 3_566 .
C22 N4 C18 107.1(4) . 3_566
C22 N4 C20 110.8(4) . .
C22 N4 C24 113.3(4) . .
C20 N4 C18 106.3(4) . 3_566
C20 N4 C24 106.8(4) . .

loop_
_geom_bond_atom_site_label_1
_geom_bond_atom_site_label_2
_geom_bond_distance
_geom_bond_site_symmetry_2
Cu1 Cu2 2.5310(6) .
Cu1 Cu3 2.5462(6) .
Cu1 I1 2.4993(5) .
Cu1 I2 2.5069(5) .
Cu1 I3 2.6966(6) .
Cu2 Cu1' 2.4589(15) .
Cu2 I2 2.7881(4) .
Cu2 I3 2.8037(4) .
Cu2 I4 2.6744(4) .
Cu2 I5 2.5526(4) .
Cu3 Cu1' 2.4831(16) .
Cu3 I1 2.7094(4) .
Cu3 I3 2.8015(5) .
Cu3 I4 2.6986(5) .
Cu3 I6 2.5323(4) .
Cu1' I1 2.5259(15) .
Cu1' I2 2.5194(15) .
Cu1' I4 2.7965(16) .
C1 C2 1.523(4) .
C2 C3 1.505(4) .
C3 C4 1.523(4) .
C4 N1 1.511(4) .
C5 C6 1.501(4) .
C5 N1 1.524(3) .
C6 N2 1.503(3) .
C7 C8 1.530(4) .
C7 N1 1.496(3) .
C8 N2 1.508(3) .
C9 C10 1.525(4) .
C9 N1 1.506(4) .
C10 N2 1.513(3) .
C11 C12 1.503(4) .
C11 N2 1.555(3) .
C12 C13 1.532(4) .
C13 C14 1.502(5) .
C15 C16 1.499(5) .
C16 C17 1.540(5) .
C17 C18 1.487(4) .
C18 N3 1.512(5) .
C18 N4 1.511(5) 3_566
N3 C19 1.514(7) .
N3 C21 1.595(7) .
N3 C23 1.436(6) .
C19 C20 1.521(8) .
C22 C21 1.491(8) .
C22 N4 1.418(7) .
C20 N4 1.500(7) .
C23 C24 1.522(8) .
C24 N4 1.523(6) .
N4 C18 1.511(5) 3_566

loop_
_geom_torsion_atom_site_label_1
_geom_torsion_atom_site_label_2
_geom_torsion_atom_site_label_3
_geom_torsion_atom_site_label_4
_geom_torsion
_geom_torsion_site_symmetry_1
_geom_torsion_site_symmetry_2
_geom_torsion_site_symmetry_3
_geom_torsion_site_symmetry_4
Cu1 Cu2 Cu1' Cu3 -84.03(11) . . . .
Cu1 Cu2 Cu1' I1 -54.94(13) . . . .
Cu1 Cu2 Cu1' I2 80.43(10) . . . .
Cu1 Cu2 Cu1' I4 -141.67(12) . . . .
Cu1 Cu2 I2 Cu1' -24.51(5) . . . .
Cu1 Cu2 I3 Cu3 57.195(17) . . . .
Cu1 Cu2 I4 Cu3 -39.568(17) . . . .
Cu1 Cu2 I4 Cu1' 12.61(4) . . . .
Cu1 Cu3 Cu1' Cu2 84.55(11) . . . .
Cu1 Cu3 Cu1' I1 -79.73(10) . . . .
Cu1 Cu3 Cu1' I2 52.79(14) . . . .
Cu1 Cu3 Cu1' I4 141.87(11) . . . .
Cu1 Cu3 I1 Cu1' 24.07(5) . . . .
Cu1 Cu3 I3 Cu2 -56.781(17) . . . .
Cu1 Cu3 I4 Cu2 39.373(17) . . . .
Cu1 Cu3 I4 Cu1' -12.49(4) . . . .
Cu2 Cu1 Cu3 Cu1' -75.92(10) . . . .
Cu2 Cu1 Cu3 I1 -163.07(3) . . . .
Cu2 Cu1 Cu3 I3 64.283(15) . . . .
Cu2 Cu1 Cu3 I4 -41.414(17) . . . .
Cu2 Cu1 Cu3 I6 130.79(6) . . . .
Cu2 Cu1 I1 Cu3 31.22(4) . . . .
Cu2 Cu1 I1 Cu1' -47.06(11) . . . .
Cu2 Cu1 I2 Cu1' 77.79(11) . . . .
Cu2 Cu1 I3 Cu3 -97.043(19) . . . .
Cu2 Cu1' I1 Cu1 56.35(14) . . . .
Cu2 Cu1' I1 Cu3 -32.28(13) . . . .
Cu2 Cu1' I2 Cu1 -88.30(11) . . . .
Cu2 Cu1' I4 Cu3 105.43(5) . . . .
Cu3 Cu1 Cu2 Cu1' 76.60(11) . . . .
Cu3 Cu1 Cu2 I2 162.50(2) . . . .
Cu3 Cu1 Cu2 I3 -64.037(16) . . . .
Cu3 Cu1 Cu2 I4 41.775(17) . . . .
Cu3 Cu1 Cu2 I5 -143.80(6) . . . .
Cu3 Cu1 I1 Cu1' -78.27(11) . . . .
Cu3 Cu1 I2 Cu2 -33.96(4) . . . .
Cu3 Cu1 I2 Cu1' 43.83(11) . . . .
Cu3 Cu1 I3 Cu2 97.043(19) . . . .
Cu3 Cu1' I1 Cu1 88.63(11) . . . .
Cu3 Cu1' I2 Cu1 -53.77(14) . . . .
Cu3 Cu1' I2 Cu2 34.54(13) . . . .
Cu3 Cu1' I4 Cu2 -105.43(5) . . . .
Cu1' Cu2 I2 Cu1 24.51(5) . . . .
Cu1' Cu2 I3 Cu1 -13.13(4) . . . .
Cu1' Cu2 I3 Cu3 44.07(4) . . . .
Cu1' Cu2 I4 Cu3 -52.18(4) . . . .
Cu1' Cu3 I1 Cu1 -24.07(5) . . . .
Cu1' Cu3 I3 Cu1 13.18(4) . . . .
Cu1' Cu3 I3 Cu2 -43.60(4) . . . .
Cu1' Cu3 I4 Cu2 51.86(4) . . . .
I1 Cu1 Cu2 Cu1' 48.49(11) . . . .
I1 Cu1 Cu2 I2 134.39(5) . . . .
I1 Cu1 Cu2 I3 -92.15(5) . . . .
I1 Cu1 Cu2 I4 13.67(5) . . . .
I1 Cu1 Cu2 I5 -171.91(4) . . . .
I1 Cu1 Cu3 Cu1' 87.14(11) . . . .
I1 Cu1 Cu3 I3 -132.651(19) . . . .
I1 Cu1 Cu3 I4 121.652(18) . . . .
I1 Cu1 Cu3 I6 -66.14(7) . . . .
I1 Cu1 I2 Cu2 -146.81(4) . . . .
I1 Cu1 I2 Cu1' -69.02(11) . . . .
I1 Cu1 I3 Cu2 142.92(3) . . . .
I1 Cu1 I3 Cu3 45.877(19) . . . .
I1 Cu3 Cu1' Cu2 164.28(7) . . . .
I1 Cu3 Cu1' I2 132.52(18) . . . .
I1 Cu3 Cu1' I4 -138.40(4) . . . .
I1 Cu3 I3 Cu1 -39.059(17) . . . .
I1 Cu3 I3 Cu2 -95.840(15) . . . .
I1 Cu3 I4 Cu2 88.873(17) . . . .
I1 Cu3 I4 Cu1' 37.01(4) . . . .
I1 Cu1' I2 Cu1 63.53(10) . . . .
I1 Cu1' I2 Cu2 151.84(12) . . . .
I1 Cu1' I4 Cu2 -146.56(8) . . . .
I1 Cu1' I4 Cu3 -41.13(4) . . . .
I2 Cu1 Cu2 Cu1' -85.89(11) . . . .
I2 Cu1 Cu2 I3 133.467(18) . . . .
I2 Cu1 Cu2 I4 -120.721(16) . . . .
I2 Cu1 Cu2 I5 53.70(6) . . . .
I2 Cu1 Cu3 Cu1' -44.80(11) . . . .
I2 Cu1 Cu3 I1 -131.95(5) . . . .
I2 Cu1 Cu3 I3 95.40(5) . . . .
I2 Cu1 Cu3 I4 -10.29(5) . . . .
I2 Cu1 Cu3 I6 161.91(5) . . . .
I2 Cu1 I1 Cu3 146.93(4) . . . .
I2 Cu1 I1 Cu1' 68.65(11) . . . .
I2 Cu1 I3 Cu2 -47.143(19) . . . .
I2 Cu1 I3 Cu3 -144.19(3) . . . .
I2 Cu2 Cu1' Cu3 -164.46(7) . . . .
I2 Cu2 Cu1' I1 -135.37(17) . . . .
I2 Cu2 Cu1' I4 137.91(4) . . . .
I2 Cu2 I3 Cu1 38.081(16) . . . .
I2 Cu2 I3 Cu3 95.277(14) . . . .
I2 Cu2 I4 Cu3 -88.960(15) . . . .
I2 Cu2 I4 Cu1' -36.78(4) . . . .
I2 Cu1' I1 Cu1 -63.90(11) . . . .
I2 Cu1' I1 Cu3 -152.53(12) . . . .
I2 Cu1' I4 Cu2 43.23(5) . . . .
I2 Cu1' I4 Cu3 148.66(8) . . . .
I3 Cu1 Cu2 Cu1' 140.64(11) . . . .
I3 Cu1 Cu2 I2 -133.467(18) . . . .
I3 Cu1 Cu2 I4 105.812(13) . . . .
I3 Cu1 Cu2 I5 -79.77(6) . . . .
I3 Cu1 Cu3 Cu1' -140.20(11) . . . .
I3 Cu1 Cu3 I1 132.651(19) . . . .
I3 Cu1 Cu3 I4 -105.697(13) . . . .
I3 Cu1 Cu3 I6 66.51(7) . . . .
I3 Cu1 I1 Cu3 -45.670(18) . . . .
I3 Cu1 I1 Cu1' -123.94(11) . . . .
I3 Cu1 I2 Cu2 46.002(18) . . . .
I3 Cu1 I2 Cu1' 123.80(11) . . . .
I3 Cu2 Cu1' Cu3 -49.52(4) . . . .
I3 Cu2 Cu1' I1 -20.43(14) . . . .
I3 Cu2 Cu1' I2 114.94(3) . . . .
I3 Cu2 Cu1' I4 -107.15(2) . . . .
I3 Cu2 I2 Cu1 -40.348(19) . . . .
I3 Cu2 I2 Cu1' -64.86(5) . . . .
I3 Cu2 I4 Cu3 18.580(12) . . . .
I3 Cu2 I4 Cu1' 70.76(4) . . . .
I3 Cu3 Cu1' Cu2 49.66(4) . . . .
I3 Cu3 Cu1' I1 -114.62(3) . . . .
I3 Cu3 Cu1' I2 17.91(15) . . . .
I3 Cu3 Cu1' I4 106.98(2) . . . .
I3 Cu3 I1 Cu1 40.936(19) . . . .
I3 Cu3 I1 Cu1' 65.00(5) . . . .
I3 Cu3 I4 Cu2 -18.565(12) . . . .
I3 Cu3 I4 Cu1' -70.42(4) . . . .
I4 Cu2 Cu1' Cu3 57.63(4) . . . .
I4 Cu2 Cu1' I1 86.72(14) . . . .
I4 Cu2 Cu1' I2 -137.91(4) . . . .
I4 Cu2 I2 Cu1 65.19(2) . . . .
I4 Cu2 I2 Cu1' 40.67(5) . . . .
I4 Cu2 I3 Cu1 -75.348(18) . . . .
I4 Cu2 I3 Cu3 -18.152(12) . . . .
I4 Cu3 Cu1' Cu2 -57.32(3) . . . .
I4 Cu3 Cu1' I1 138.40(4) . . . .
I4 Cu3 Cu1' I2 -89.08(15) . . . .
I4 Cu3 I1 Cu1 -64.17(2) . . . .
I4 Cu3 I1 Cu1' -40.10(5) . . . .
I4 Cu3 I3 Cu1 74.737(17) . . . .
I4 Cu3 I3 Cu2 17.956(12) . . . .
I4 Cu1' I1 Cu1 127.91(14) . . . .
I4 Cu1' I1 Cu3 39.28(4) . . . .
I4 Cu1' I2 Cu1 -128.41(14) . . . .
I4 Cu1' I2 Cu2 -40.11(4) . . . .
I5 Cu2 Cu1' Cu3 168.64(15) . . . .
I5 Cu2 Cu1' I1 -162.27(8) . . . .
I5 Cu2 Cu1' I2 -26.9(2) . . . .
I5 Cu2 Cu1' I4 111.01(18) . . . .
I5 Cu2 I2 Cu1 -162.18(3) . . . .
I5 Cu2 I2 Cu1' 173.30(5) . . . .
I5 Cu2 I3 Cu1 157.47(2) . . . .
I5 Cu2 I3 Cu3 -145.334(17) . . . .
I5 Cu2 I4 Cu3 142.687(19) . . . .
I5 Cu2 I4 Cu1' -165.14(5) . . . .
I6 Cu3 Cu1' Cu2 -162.9(3) . . . .
I6 Cu3 Cu1' I1 32.8(3) . . . .
I6 Cu3 Cu1' I2 165.31(16) . . . .
I6 Cu3 Cu1' I4 -105.6(3) . . . .
I6 Cu3 I1 Cu1 161.25(3) . . . .
I6 Cu3 I1 Cu1' -174.68(6) . . . .
I6 Cu3 I3 Cu1 -161.66(2) . . . .
I6 Cu3 I3 Cu2 141.555(17) . . . .
I6 Cu3 I4 Cu2 -137.834(19) . . . .
I6 Cu3 I4 Cu1' 170.31(5) . . . .
C1 C2 C3 C4 -171.7(3) . . . .
C2 C3 C4 N1 -175.7(2) . . . .
C3 C4 N1 C5 72.5(3) . . . .
C3 C4 N1 C7 -50.3(3) . . . .
C3 C4 N1 C9 -170.7(2) . . . .
C5 C6 N2 C8 70.0(3) . . . .
C5 C6 N2 C10 -47.7(3) . . . .
C5 C6 N2 C11 -170.0(2) . . . .
C6 C5 N1 C4 -171.5(2) . . . .
C6 C5 N1 C7 -45.7(3) . . . .
C6 C5 N1 C9 70.1(3) . . . .
C7 C8 N2 C6 -46.4(3) . . . .
C7 C8 N2 C10 71.3(2) . . . .
C7 C8 N2 C11 -167.4(2) . . . .
C8 C7 N1 C4 -166.7(2) . . . .
C8 C7 N1 C5 68.9(3) . . . .
C8 C7 N1 C9 -45.7(3) . . . .
C9 C10 N2 C6 68.9(2) . . . .
C9 C10 N2 C8 -49.6(3) . . . .
C9 C10 N2 C11 -169.4(2) . . . .
C10 C9 N1 C4 -167.9(2) . . . .
C10 C9 N1 C5 -48.0(3) . . . .
C10 C9 N1 C7 68.0(3) . . . .
C11 C12 C13 C14 -172.3(3) . . . .
C12 C11 N2 C6 75.8(3) . . . .
C12 C11 N2 C8 -163.9(2) . . . .
C12 C11 N2 C10 -44.6(3) . . . .
C15 C16 C17 C18 -176.3(3) . . . .
C16 C17 C18 N3 -175.7(3) . . . .
C16 C17 C18 N4 -175.7(3) . . . 3_566
C17 C18 N3 C19 -29.0(5) . . . .
C17 C18 N3 C21 -143.3(4) . . . .
C17 C18 N3 C23 93.9(4) . . . .
C18 N3 C19 C20 -177.2(4) . . . .
C18 N3 C21 C22 -170.9(4) . . . .
C18 N3 C23 C24 -177.9(4) . . . .
N1 C5 C6 N2 -19.9(3) . . . .
N1 C7 C8 N2 -19.8(3) . . . .
N1 C9 C10 N2 -17.6(3) . . . .
N2 C11 C12 C13 -178.4(2) . . . .
N3 C19 C20 N4 -2.3(7) . . . .
N3 C23 C24 N4 -8.9(6) . . . .
C19 N3 C21 C22 67.6(5) . . . .
C19 N3 C23 C24 -52.5(6) . . . .
C19 C20 N4 C18 -179.6(5) . . . 3_566
C19 C20 N4 C22 64.4(6) . . . .
C19 C20 N4 C24 -59.5(6) . . . .
C21 N3 C19 C20 -56.3(6) . . . .
C21 N3 C23 C24 57.5(5) . . . .
C21 C22 N4 C18 -169.5(4) . . . 3_566
C21 C22 N4 C20 -54.0(6) . . . .
C21 C22 N4 C24 66.1(6) . . . .
C23 N3 C19 C20 59.1(6) . . . .
C23 N3 C21 C22 -47.4(6) . . . .
C23 C24 N4 C18 -177.7(4) . . . 3_566
C23 C24 N4 C22 -56.1(6) . . . .
C23 C24 N4 C20 66.2(5) . . . .
N4 C18 N3 C19 -46(100) 3_566 . . .
N4 C18 N3 C21 -160(100) 3_566 . . .
N4 C18 N3 C23 77(100) 3_566 . . .
N4 C22 C21 N3 -12.0(6) . . . .
